data_7014878
loop_
_publ_author_name
'Zhang, Furen'
'Song, Haibin'
'Zi, Guofu'

_publ_section_title
;
 Synthesis and catalytic activity of group 5 metal amides with chiral
 biaryldiamine-based ligands.
;
_journal_issue 7
_journal_name_full 'Dalton transactions (Cambridge, England : 2003)'
_journal_page_first 1547
_journal_page_last 1566
_journal_paper_doi 10.1039/c0dt01229g
_journal_volume 40
_journal_year 2011
_chemical_absolute_configuration rmad
_chemical_formula_moiety 'C56 H69 N6 Nb O2'
_chemical_formula_sum 'C56 H69 N6 Nb O2'
_chemical_formula_weight 951.08
_chemical_name_systematic
;
?
;
_space_group_IT_number 19
_symmetry_cell_setting orthorhombic
_symmetry_space_group_name_Hall 'P 2ac 2ab'
_symmetry_space_group_name_H-M 'P 21 21 21'
_atom_sites_solution_hydrogens geom
_atom_sites_solution_primary direct
_atom_sites_solution_secondary difmap
_audit_creation_method SHELXL-97
_cell_angle_alpha 90.00
_cell_angle_beta 90.00
_cell_angle_gamma 90.00
_cell_formula_units_Z 4
_cell_length_a 13.1691(3)
_cell_length_b 13.4302(4)
_cell_length_c 32.5935(9)
_cell_measurement_reflns_used 14984
_cell_measurement_temperature 113(2)
_cell_measurement_theta_max 27.9
_cell_measurement_theta_min 1.2
_cell_volume 5764.6(3)
_computing_cell_refinement CrystalClear
_computing_data_collection CrystalClear
_computing_data_reduction CrystalClear
_computing_publication_material 'CrystalStructure 3.8'
_computing_structure_refinement 'SHELXL-97 (Sheldrick, 1997)'
_computing_structure_solution 'SHELXS-97 (Sheldrick, 1990)'
_diffrn_ambient_temperature 113(2)
_diffrn_detector_area_resol_mean 14.63
_diffrn_measured_fraction_theta_full 0.998
_diffrn_measured_fraction_theta_max 0.998
_diffrn_measurement_device_type 'Rigaku Saturn CCD area detector'
_diffrn_measurement_method '\w and \f scans'
_diffrn_radiation_monochromator multilayer
_diffrn_radiation_source 'rotating anode'
_diffrn_radiation_type MoK\a
_diffrn_radiation_wavelength 0.71075
_diffrn_reflns_av_R_equivalents 0.0432
_diffrn_reflns_av_sigmaI/netI 0.0562
_diffrn_reflns_limit_h_max 10
_diffrn_reflns_limit_h_min -17
_diffrn_reflns_limit_k_max 17
_diffrn_reflns_limit_k_min -17
_diffrn_reflns_limit_l_max 42
_diffrn_reflns_limit_l_min -41
_diffrn_reflns_number 41838
_diffrn_reflns_theta_full 27.88
_diffrn_reflns_theta_max 27.88
_diffrn_reflns_theta_min 1.25
_diffrn_standards_decay_% 0
_diffrn_standards_interval_count 0
_diffrn_standards_interval_time 0
_diffrn_standards_number 0
_exptl_absorpt_coefficient_mu 0.250
_exptl_absorpt_correction_T_max 0.9471
_exptl_absorpt_correction_T_min 0.9379
_exptl_absorpt_correction_type multi-scan
_exptl_absorpt_process_details CrystalClear
_exptl_crystal_colour orange
_exptl_crystal_density_diffrn 1.096
_exptl_crystal_density_method 'not measured'
_exptl_crystal_description prism
_exptl_crystal_F_000 2016
_exptl_crystal_size_max 0.26
_exptl_crystal_size_mid 0.24
_exptl_crystal_size_min 0.22
_platon_squeeze_details
;
;
_refine_diff_density_max 0.321
_refine_diff_density_min -0.970
_refine_diff_density_rms 0.101
_refine_ls_abs_structure_details 'Flack H D (1983), Acta Cryst. A39, 876-881'
_refine_ls_abs_structure_Flack -0.02(2)
_refine_ls_extinction_method none
_refine_ls_goodness_of_fit_ref 1.068
_refine_ls_hydrogen_treatment constr
_refine_ls_matrix_type full
_refine_ls_number_parameters 603
_refine_ls_number_reflns 13705
_refine_ls_number_restraints 0
_refine_ls_restrained_S_all 1.068
_refine_ls_R_factor_all 0.0466
_refine_ls_R_factor_gt 0.0433
_refine_ls_shift/su_max 0.001
_refine_ls_shift/su_mean 0.000
_refine_ls_structure_factor_coef Fsqd
_refine_ls_weighting_details 'calc w=1/[\s^2^(Fo^2^)+(0.0617P)^2^+0.0000P] where P=(Fo^2^+2Fc^2^)/3'
_refine_ls_weighting_scheme calc
_refine_ls_wR_factor_gt 0.1132
_refine_ls_wR_factor_ref 0.1153
_reflns_number_gt 12696
_reflns_number_total 13705
_reflns_threshold_expression >2sigma(I)
_cod_data_source_file C0DT01229G.TXT
_cod_data_source_block compound29
_cod_database_code 7014878

loop_
_symmetry_equiv_pos_as_xyz
'x, y, z'
'x+1/2, -y+1/2, -z'
'-x, y+1/2, -z+1/2'
'-x+1/2, -y, z+1/2'

loop_
_atom_site_label
_atom_site_type_symbol
_atom_site_fract_x
_atom_site_fract_y
_atom_site_fract_z
_atom_site_U_iso_or_equiv
_atom_site_adp_type
_atom_site_occupancy
_atom_site_symmetry_multiplicity
_atom_site_calc_flag
_atom_site_refinement_flags
_atom_site_disorder_assembly
_atom_site_disorder_group
Nb1 Nb 0.633694(16) 0.880205(15) 0.061200(7) 0.02425(7) Uani 1 1 d . . .
O1 O 0.55322(16) 0.96217(13) 0.11001(6) 0.0317(4) Uani 1 1 d . . .
O2 O 0.76029(14) 0.91040(13) 0.10177(6) 0.0290(4) Uani 1 1 d . . .
N1 N 0.53390(17) 0.80045(16) 0.10474(7) 0.0246(5) Uani 1 1 d . . .
N2 N 0.70842(19) 0.65667(17) 0.14478(8) 0.0369(6) Uani 1 1 d . . .
N3 N 0.72191(16) 1.02555(14) 0.05722(7) 0.0244(4) Uani 1 1 d . . .
N4 N 0.54114(19) 1.20124(18) 0.08682(8) 0.0370(6) Uani 1 1 d . . .
N5 N 0.67700(18) 0.75371(17) 0.03910(7) 0.0313(5) Uani 1 1 d . . .
N6 N 0.53351(18) 0.91791(19) 0.01877(8) 0.0341(5) Uani 1 1 d . . .
C1 C 0.4917(2) 0.64442(19) 0.14254(8) 0.0263(5) Uani 1 1 d . . .
C2 C 0.48564(19) 0.70583(18) 0.10786(8) 0.0249(5) Uani 1 1 d . . .
C3 C 0.4361(2) 0.6726(2) 0.07263(8) 0.0285(6) Uani 1 1 d . . .
H3 H 0.4332 0.7140 0.0490 0.034 Uiso 1 1 calc R . .
C4 C 0.3914(2) 0.5797(2) 0.07194(9) 0.0330(6) Uani 1 1 d . . .
H4 H 0.3573 0.5575 0.0479 0.040 Uiso 1 1 calc R . .
C5 C 0.3961(2) 0.5190(2) 0.10606(9) 0.0354(6) Uani 1 1 d . . .
H5 H 0.3644 0.4554 0.1056 0.042 Uiso 1 1 calc R . .
C6 C 0.4468(2) 0.5501(2) 0.14102(9) 0.0319(6) Uani 1 1 d . . .
C7 C 0.4521(3) 0.4778(2) 0.17678(10) 0.0443(8) Uani 1 1 d . . .
H7A H 0.4049 0.4992 0.1983 0.066 Uiso 1 1 calc R . .
H7B H 0.5214 0.4767 0.1878 0.066 Uiso 1 1 calc R . .
H7C H 0.4334 0.4110 0.1674 0.066 Uiso 1 1 calc R . .
C8 C 0.5474(2) 0.67707(19) 0.18014(8) 0.0318(6) Uani 1 1 d . . .
C9 C 0.6542(2) 0.6837(2) 0.18034(9) 0.0346(6) Uani 1 1 d . . .
C10 C 0.7036(3) 0.7169(2) 0.21594(11) 0.0468(8) Uani 1 1 d . . .
H10 H 0.7754 0.7234 0.2158 0.056 Uiso 1 1 calc R . .
C11 C 0.6509(3) 0.7400(3) 0.25069(11) 0.0544(10) Uani 1 1 d . . .
H11 H 0.6859 0.7613 0.2746 0.065 Uiso 1 1 calc R . .
C12 C 0.5447(3) 0.7322(3) 0.25091(11) 0.0501(9) Uani 1 1 d . . .
H12 H 0.5083 0.7483 0.2752 0.060 Uiso 1 1 calc R . .
C13 C 0.4916(3) 0.7012(2) 0.21626(9) 0.0377(7) Uani 1 1 d . . .
C14 C 0.3790(2) 0.6952(2) 0.21777(9) 0.0390(7) Uani 1 1 d . . .
H14A H 0.3518 0.6953 0.1898 0.059 Uiso 1 1 calc R . .
H14B H 0.3522 0.7527 0.2328 0.059 Uiso 1 1 calc R . .
H14C H 0.3587 0.6337 0.2317 0.059 Uiso 1 1 calc R . .
C15 C 0.8105(3) 0.6979(3) 0.14063(12) 0.0484(8) Uani 1 1 d . . .
H15A H 0.8077 0.7704 0.1439 0.073 Uiso 1 1 calc R . .
H15B H 0.8375 0.6816 0.1134 0.073 Uiso 1 1 calc R . .
H15C H 0.8546 0.6695 0.1618 0.073 Uiso 1 1 calc R . .
C16 C 0.7135(3) 0.5472(2) 0.13924(11) 0.0458(8) Uani 1 1 d . . .
H16A H 0.7549 0.5180 0.1611 0.069 Uiso 1 1 calc R . .
H16B H 0.7442 0.5320 0.1126 0.069 Uiso 1 1 calc R . .
H16C H 0.6448 0.5193 0.1404 0.069 Uiso 1 1 calc R . .
C17 C 0.5030(2) 0.8842(2) 0.12182(8) 0.0284(5) Uani 1 1 d . . .
C18 C 0.4190(2) 0.90065(19) 0.15125(8) 0.0298(6) Uani 1 1 d . . .
C19 C 0.4435(2) 0.9405(2) 0.19006(9) 0.0319(6) Uani 1 1 d . . .
C20 C 0.3656(3) 0.9625(2) 0.21702(9) 0.0367(6) Uani 1 1 d . . .
H20 H 0.3816 0.9887 0.2433 0.044 Uiso 1 1 calc R . .
C21 C 0.2642(3) 0.9473(2) 0.20656(10) 0.0412(7) Uani 1 1 d . . .
C22 C 0.2414(2) 0.9119(2) 0.16773(10) 0.0409(7) Uani 1 1 d . . .
H22 H 0.1723 0.9024 0.1603 0.049 Uiso 1 1 calc R . .
C23 C 0.3168(2) 0.8897(2) 0.13921(9) 0.0339(6) Uani 1 1 d . . .
C24 C 0.5517(2) 0.9598(2) 0.20210(10) 0.0406(7) Uani 1 1 d . . .
H24A H 0.5951 0.9068 0.1912 0.061 Uiso 1 1 calc R . .
H24B H 0.5571 0.9611 0.2321 0.061 Uiso 1 1 calc R . .
H24C H 0.5735 1.0241 0.1909 0.061 Uiso 1 1 calc R . .
C25 C 0.1801(3) 0.9714(3) 0.23650(11) 0.0575(10) Uani 1 1 d . . .
H25A H 0.1690 0.9144 0.2547 0.086 Uiso 1 1 calc R . .
H25B H 0.1175 0.9857 0.2213 0.086 Uiso 1 1 calc R . .
H25C H 0.1992 1.0297 0.2528 0.086 Uiso 1 1 calc R . .
C26 C 0.2880(3) 0.8616(3) 0.09572(10) 0.0479(8) Uani 1 1 d . . .
H26A H 0.2847 0.7889 0.0933 0.072 Uiso 1 1 calc R . .
H26B H 0.3391 0.8875 0.0766 0.072 Uiso 1 1 calc R . .
H26C H 0.2215 0.8902 0.0891 0.072 Uiso 1 1 calc R . .
C27 C 0.73187(19) 1.20866(19) 0.04247(9) 0.0256(5) Uani 1 1 d . . .
C28 C 0.72831(18) 1.1087(2) 0.03032(8) 0.0262(5) Uani 1 1 d . . .
C29 C 0.7223(2) 1.0838(2) -0.01152(9) 0.0327(6) Uani 1 1 d . . .
H29 H 0.7151 1.0162 -0.0195 0.039 Uiso 1 1 calc R . .
C30 C 0.7268(2) 1.1582(2) -0.04116(9) 0.0389(7) Uani 1 1 d . . .
H30 H 0.7239 1.1417 -0.0695 0.047 Uiso 1 1 calc R . .
C31 C 0.7357(2) 1.2575(2) -0.02889(10) 0.0392(7) Uani 1 1 d . . .
H31 H 0.7412 1.3081 -0.0491 0.047 Uiso 1 1 calc R . .
C32 C 0.7365(2) 1.2830(2) 0.01180(9) 0.0317(6) Uani 1 1 d . . .
C33 C 0.7352(2) 1.3926(2) 0.02271(10) 0.0370(7) Uani 1 1 d . . .
H33A H 0.7375 1.4324 -0.0025 0.056 Uiso 1 1 calc R . .
H33B H 0.7943 1.4083 0.0398 0.056 Uiso 1 1 calc R . .
H33C H 0.6729 1.4080 0.0379 0.056 Uiso 1 1 calc R . .
C34 C 0.7236(2) 1.24071(18) 0.08673(9) 0.0294(6) Uani 1 1 d . . .
C35 C 0.6286(3) 1.23412(19) 0.10741(9) 0.0359(6) Uani 1 1 d . . .
C36 C 0.6247(3) 1.2604(2) 0.14850(10) 0.0467(8) Uani 1 1 d . . .
H36 H 0.5626 1.2547 0.1631 0.056 Uiso 1 1 calc R . .
C37 C 0.7121(3) 1.2957(2) 0.16885(11) 0.0532(10) Uani 1 1 d . . .
H37 H 0.7084 1.3129 0.1971 0.064 Uiso 1 1 calc R . .
C38 C 0.8016(3) 1.3052(2) 0.14837(10) 0.0425(8) Uani 1 1 d . . .
H38 H 0.8597 1.3296 0.1624 0.051 Uiso 1 1 calc R . .
C39 C 0.8089(2) 1.27953(19) 0.10720(9) 0.0323(6) Uani 1 1 d . . .
C40 C 0.9093(2) 1.2935(2) 0.08593(10) 0.0390(7) Uani 1 1 d . . .
H40A H 0.9186 1.3641 0.0793 0.059 Uiso 1 1 calc R . .
H40B H 0.9104 1.2542 0.0606 0.059 Uiso 1 1 calc R . .
H40C H 0.9642 1.2715 0.1041 0.059 Uiso 1 1 calc R . .
C41 C 0.5049(2) 1.2661(2) 0.05377(12) 0.0490(9) Uani 1 1 d . . .
H41A H 0.4953 1.3337 0.0644 0.073 Uiso 1 1 calc R . .
H41B H 0.4402 1.2407 0.0433 0.073 Uiso 1 1 calc R . .
H41C H 0.5551 1.2672 0.0316 0.073 Uiso 1 1 calc R . .
C42 C 0.4555(3) 1.1727(3) 0.11240(12) 0.0525(9) Uani 1 1 d . . .
H42A H 0.4800 1.1344 0.1360 0.079 Uiso 1 1 calc R . .
H42B H 0.4084 1.1317 0.0964 0.079 Uiso 1 1 calc R . .
H42C H 0.4204 1.2326 0.1220 0.079 Uiso 1 1 calc R . .
C43 C 0.7853(2) 0.99526(18) 0.08597(8) 0.0244(5) Uani 1 1 d . . .
C44 C 0.88352(19) 1.03839(17) 0.09998(8) 0.0248(5) Uani 1 1 d . . .
C45 C 0.8930(2) 1.06324(18) 0.14165(8) 0.0273(6) Uani 1 1 d . . .
C46 C 0.9877(2) 1.0984(2) 0.15544(9) 0.0323(6) Uani 1 1 d . . .
H46 H 0.9946 1.1176 0.1834 0.039 Uiso 1 1 calc R . .
C47 C 1.0706(2) 1.1060(2) 0.12993(9) 0.0340(6) Uani 1 1 d . . .
C48 C 1.0598(2) 1.0748(2) 0.08945(10) 0.0358(6) Uani 1 1 d . . .
H48 H 1.1175 1.0754 0.0720 0.043 Uiso 1 1 calc R . .
C49 C 0.9669(2) 1.0424(2) 0.07365(9) 0.0295(6) Uani 1 1 d . . .
C50 C 0.8056(2) 1.0525(2) 0.17070(8) 0.0326(6) Uani 1 1 d . . .
H50A H 0.7427 1.0729 0.1570 0.049 Uiso 1 1 calc R . .
H50B H 0.8169 1.0947 0.1948 0.049 Uiso 1 1 calc R . .
H50C H 0.7998 0.9829 0.1794 0.049 Uiso 1 1 calc R . .
C51 C 1.1687(2) 1.1507(3) 0.14516(11) 0.0456(8) Uani 1 1 d . . .
H51A H 1.1701 1.2219 0.1387 0.068 Uiso 1 1 calc R . .
H51B H 1.2261 1.1175 0.1318 0.068 Uiso 1 1 calc R . .
H51C H 1.1736 1.1417 0.1749 0.068 Uiso 1 1 calc R . .
C52 C 0.9612(2) 1.0132(2) 0.02914(10) 0.0402(7) Uani 1 1 d . . .
H52A H 0.9278 1.0662 0.0135 0.060 Uiso 1 1 calc R . .
H52B H 0.9222 0.9514 0.0265 0.060 Uiso 1 1 calc R . .
H52C H 1.0300 1.0029 0.0185 0.060 Uiso 1 1 calc R . .
C53 C 0.7450(2) 0.8172(2) 0.01804(10) 0.0352(7) Uani 1 1 d . . .
H53A H 0.7335 0.8280 -0.0116 0.042 Uiso 1 1 calc R . .
H53B H 0.8172 0.8163 0.0265 0.042 Uiso 1 1 calc R . .
C54 C 0.6787(3) 0.6462(2) 0.03674(11) 0.0432(8) Uani 1 1 d . . .
H54A H 0.6683 0.6254 0.0082 0.065 Uiso 1 1 calc R . .
H54B H 0.6244 0.6188 0.0539 0.065 Uiso 1 1 calc R . .
H54C H 0.7445 0.6216 0.0464 0.065 Uiso 1 1 calc R . .
C55 C 0.4869(2) 1.0162(3) 0.01927(11) 0.0473(8) Uani 1 1 d . . .
H55A H 0.5013 1.0504 -0.0067 0.071 Uiso 1 1 calc R . .
H55B H 0.5148 1.0551 0.0421 0.071 Uiso 1 1 calc R . .
H55C H 0.4133 1.0094 0.0227 0.071 Uiso 1 1 calc R . .
C56 C 0.5042(3) 0.8604(3) -0.01782(11) 0.0560(10) Uani 1 1 d . . .
H56A H 0.4309 0.8474 -0.0171 0.084 Uiso 1 1 calc R . .
H56B H 0.5410 0.7970 -0.0181 0.084 Uiso 1 1 calc R . .
H56C H 0.5210 0.8984 -0.0426 0.084 Uiso 1 1 calc R . .

loop_
_atom_site_aniso_label
_atom_site_aniso_U_11
_atom_site_aniso_U_22
_atom_site_aniso_U_33
_atom_site_aniso_U_23
_atom_site_aniso_U_13
_atom_site_aniso_U_12
Nb1 0.02332(10) 0.02150(10) 0.02795(12) -0.00360(9) 0.00094(9) -0.00016(9)
O1 0.0384(11) 0.0213(9) 0.0354(11) -0.0044(8) 0.0114(9) -0.0015(8)
O2 0.0306(10) 0.0234(9) 0.0331(10) 0.0029(7) -0.0042(8) -0.0053(7)
N1 0.0265(11) 0.0232(10) 0.0241(11) -0.0014(8) 0.0025(9) -0.0014(9)
N2 0.0331(12) 0.0258(11) 0.0517(16) -0.0008(11) -0.0019(12) 0.0059(10)
N3 0.0249(10) 0.0188(9) 0.0294(12) -0.0002(9) 0.0028(10) 0.0014(8)
N4 0.0300(12) 0.0281(12) 0.0528(16) 0.0026(11) 0.0173(12) 0.0042(10)
N5 0.0324(12) 0.0263(11) 0.0351(13) -0.0075(10) 0.0038(10) -0.0028(10)
N6 0.0284(11) 0.0402(13) 0.0336(13) 0.0051(10) -0.0033(10) -0.0030(10)
C1 0.0299(13) 0.0265(13) 0.0224(13) -0.0048(10) -0.0003(10) 0.0015(10)
C2 0.0236(12) 0.0226(11) 0.0285(13) -0.0062(10) 0.0013(10) 0.0004(10)
C3 0.0296(13) 0.0306(13) 0.0253(14) -0.0037(10) 0.0002(10) -0.0012(11)
C4 0.0312(14) 0.0373(14) 0.0307(15) -0.0097(11) -0.0001(11) -0.0054(12)
C5 0.0392(16) 0.0303(13) 0.0366(15) -0.0081(12) 0.0027(13) -0.0106(12)
C6 0.0379(15) 0.0260(12) 0.0317(15) -0.0050(11) 0.0056(12) -0.0034(12)
C7 0.063(2) 0.0260(13) 0.0436(18) 0.0005(13) 0.0054(16) 0.0005(14)
C8 0.0467(16) 0.0225(12) 0.0262(14) -0.0032(10) -0.0053(12) 0.0033(12)
C9 0.0409(16) 0.0252(12) 0.0378(16) -0.0055(11) -0.0099(13) 0.0096(12)
C10 0.0459(18) 0.0425(17) 0.052(2) -0.0062(15) -0.0202(16) 0.0127(15)
C11 0.067(3) 0.058(2) 0.0384(18) -0.0178(16) -0.0235(18) 0.0104(19)
C12 0.071(2) 0.0472(19) 0.0322(17) -0.0082(14) -0.0053(17) 0.0108(18)
C13 0.0525(19) 0.0302(14) 0.0305(15) -0.0022(12) -0.0040(14) 0.0098(14)
C14 0.0475(18) 0.0361(14) 0.0334(15) -0.0021(12) 0.0072(14) 0.0008(14)
C15 0.0384(17) 0.0391(17) 0.068(2) -0.0012(17) -0.0067(17) 0.0025(14)
C16 0.0498(19) 0.0296(15) 0.058(2) -0.0055(14) 0.0031(17) 0.0076(14)
C17 0.0279(12) 0.0262(12) 0.0311(13) -0.0032(12) -0.0002(10) -0.0012(12)
C18 0.0316(14) 0.0259(13) 0.0321(14) -0.0016(10) 0.0047(11) 0.0039(11)
C19 0.0353(15) 0.0253(12) 0.0352(16) -0.0018(11) 0.0051(12) 0.0023(11)
C20 0.0435(16) 0.0304(13) 0.0363(15) -0.0029(11) 0.0058(14) 0.0080(14)
C21 0.0425(17) 0.0388(16) 0.0422(18) 0.0072(14) 0.0103(14) 0.0148(14)
C22 0.0323(15) 0.0427(17) 0.0476(19) 0.0033(14) 0.0051(13) 0.0123(13)
C23 0.0329(14) 0.0296(14) 0.0392(16) 0.0005(13) -0.0004(12) 0.0090(12)
C24 0.0409(17) 0.0383(16) 0.0425(18) -0.0137(13) 0.0033(14) -0.0069(14)
C25 0.0451(19) 0.078(3) 0.050(2) 0.0085(19) 0.0186(17) 0.0255(19)
C26 0.0365(15) 0.062(2) 0.0451(18) -0.0063(16) -0.0047(14) 0.0178(16)
C27 0.0190(11) 0.0225(12) 0.0354(14) 0.0003(10) 0.0033(11) 0.0049(10)
C28 0.0217(11) 0.0273(12) 0.0295(13) 0.0029(11) 0.0038(10) 0.0066(10)
C29 0.0302(14) 0.0331(14) 0.0348(15) -0.0012(11) 0.0067(12) 0.0086(12)
C30 0.0343(15) 0.0506(18) 0.0319(15) 0.0051(13) 0.0056(13) 0.0143(14)
C31 0.0363(15) 0.0413(16) 0.0399(17) 0.0170(13) 0.0119(13) 0.0195(14)
C32 0.0287(13) 0.0261(13) 0.0404(16) 0.0092(11) 0.0066(12) 0.0084(11)
C33 0.0355(14) 0.0252(13) 0.0503(18) 0.0100(13) 0.0085(13) 0.0074(12)
C34 0.0345(14) 0.0157(11) 0.0380(16) 0.0024(10) 0.0081(12) 0.0052(11)
C35 0.0427(16) 0.0223(12) 0.0426(16) 0.0002(11) 0.0184(15) 0.0052(13)
C36 0.055(2) 0.0344(15) 0.0503(19) -0.0056(14) 0.0228(17) 0.0008(16)
C37 0.094(3) 0.0308(16) 0.0346(18) -0.0029(13) 0.0103(19) -0.0005(18)
C38 0.060(2) 0.0225(13) 0.0452(19) -0.0043(12) -0.0043(16) -0.0060(14)
C39 0.0401(16) 0.0190(11) 0.0379(16) -0.0006(11) 0.0014(13) 0.0008(11)
C40 0.0378(15) 0.0279(13) 0.0515(19) 0.0050(13) -0.0025(14) -0.0030(12)
C41 0.0342(15) 0.0424(17) 0.070(3) 0.0127(17) 0.0100(16) 0.0097(14)
C42 0.0414(18) 0.0440(18) 0.072(2) 0.0040(17) 0.0334(18) 0.0067(15)
C43 0.0267(12) 0.0189(11) 0.0276(13) -0.0013(9) 0.0015(11) 0.0018(10)
C44 0.0251(13) 0.0191(10) 0.0303(13) 0.0020(9) -0.0014(10) -0.0002(10)
C45 0.0293(14) 0.0216(11) 0.0310(14) 0.0023(10) -0.0018(11) -0.0018(10)
C46 0.0351(14) 0.0309(14) 0.0309(15) 0.0046(11) -0.0066(12) -0.0038(12)
C47 0.0290(13) 0.0316(14) 0.0412(16) 0.0065(12) -0.0058(12) -0.0035(12)
C48 0.0289(14) 0.0341(14) 0.0444(17) 0.0016(13) 0.0032(13) -0.0021(12)
C49 0.0276(13) 0.0252(12) 0.0356(15) 0.0002(11) -0.0001(11) 0.0000(11)
C50 0.0337(15) 0.0350(14) 0.0289(15) -0.0021(11) -0.0026(12) -0.0050(12)
C51 0.0348(15) 0.0462(17) 0.056(2) 0.0097(15) -0.0098(15) -0.0125(14)
C52 0.0352(16) 0.0443(17) 0.0411(17) -0.0052(14) 0.0095(14) -0.0014(14)
C53 0.0348(15) 0.0289(14) 0.0420(17) -0.0083(12) 0.0146(13) -0.0012(12)
C54 0.0443(17) 0.0303(15) 0.055(2) -0.0101(14) 0.0081(15) -0.0023(13)
C55 0.0290(15) 0.055(2) 0.058(2) 0.0159(17) -0.0035(15) 0.0074(15)
C56 0.063(2) 0.061(2) 0.0444(19) 0.0020(17) -0.0194(17) -0.018(2)

loop_
_atom_type_symbol
_atom_type_description
_atom_type_scat_dispersion_real
_atom_type_scat_dispersion_imag
_atom_type_scat_source
C C 0.0033 0.0016 'International Tables Vol C Tables 4.2.6.8 and 6.1.1.4'
H H 0.0000 0.0000 'International Tables Vol C Tables 4.2.6.8 and 6.1.1.4'
N N 0.0061 0.0033 'International Tables Vol C Tables 4.2.6.8 and 6.1.1.4'
O O 0.0106 0.0060 'International Tables Vol C Tables 4.2.6.8 and 6.1.1.4'
Nb Nb -2.0727 0.6215 'International Tables Vol C Tables 4.2.6.8 and 6.1.1.4'

loop_
_geom_angle_atom_site_label_1
_geom_angle_atom_site_label_2
_geom_angle_atom_site_label_3
_geom_angle
_geom_angle_site_symmetry_1
_geom_angle_site_symmetry_3
_geom_angle_publ_flag
N5 Nb1 N6 99.30(11) . . ?
N5 Nb1 O2 99.50(9) . . ?
N6 Nb1 O2 153.19(9) . . ?
N5 Nb1 C53 39.35(10) . . ?
N6 Nb1 C53 95.51(12) . . ?
O2 Nb1 C53 87.10(10) . . ?
N5 Nb1 O1 148.19(9) . . ?
N6 Nb1 O1 93.21(9) . . ?
O2 Nb1 O1 80.57(8) . . ?
C53 Nb1 O1 166.62(10) . . ?
N5 Nb1 N1 89.36(9) . . ?
N6 Nb1 N1 100.16(9) . . ?
O2 Nb1 N1 98.99(8) . . ?
C53 Nb1 N1 128.31(10) . . ?
O1 Nb1 N1 59.55(7) . . ?
N5 Nb1 N3 125.63(9) . . ?
N6 Nb1 N3 94.65(9) . . ?
O2 Nb1 N3 58.75(7) . . ?
C53 Nb1 N3 87.32(9) . . ?
O1 Nb1 N3 81.85(7) . . ?
N1 Nb1 N3 139.09(8) . . ?
N5 Nb1 C17 119.55(9) . . ?
N6 Nb1 C17 94.81(9) . . ?
O2 Nb1 C17 92.36(8) . . ?
C53 Nb1 C17 158.00(10) . . ?
O1 Nb1 C17 29.60(8) . . ?
N1 Nb1 C17 30.21(8) . . ?
N3 Nb1 C17 111.13(8) . . ?
N5 Nb1 C43 113.83(9) . . ?
N6 Nb1 C43 124.49(9) . . ?
O2 Nb1 C43 28.98(7) . . ?
C53 Nb1 C43 85.25(10) . . ?
O1 Nb1 C43 81.44(8) . . ?
N1 Nb1 C43 122.32(8) . . ?
N3 Nb1 C43 29.85(7) . . ?
C17 Nb1 C43 104.65(8) . . ?
C17 O1 Nb1 93.23(15) . . ?
C43 O2 Nb1 96.75(16) . . ?
C17 N1 C2 126.4(2) . . ?
C17 N1 Nb1 92.34(16) . . ?
C2 N1 Nb1 138.00(17) . . ?
C9 N2 C15 116.4(3) . . ?
C9 N2 C16 112.2(3) . . ?
C15 N2 C16 108.9(3) . . ?
C43 N3 C28 130.0(2) . . ?
C43 N3 Nb1 91.02(15) . . ?
C28 N3 Nb1 137.67(17) . . ?
C35 N4 C42 116.4(3) . . ?
C35 N4 C41 115.6(2) . . ?
C42 N4 C41 109.0(3) . . ?
C53 N5 C54 124.5(2) . . ?
C53 N5 Nb1 80.68(15) . . ?
C54 N5 Nb1 154.5(2) . . ?
C55 N6 C56 112.0(3) . . ?
C55 N6 Nb1 120.4(2) . . ?
C56 N6 Nb1 127.4(2) . . ?
C6 C1 C2 118.7(2) . . ?
C6 C1 C8 120.2(2) . . ?
C2 C1 C8 121.1(2) . . ?
C3 C2 C1 120.2(2) . . ?
C3 C2 N1 115.8(2) . . ?
C1 C2 N1 123.8(2) . . ?
C4 C3 C2 120.2(3) . . ?
C4 C3 H3 119.9 . . ?
C2 C3 H3 119.9 . . ?
C3 C4 C5 120.1(3) . . ?
C3 C4 H4 119.9 . . ?
C5 C4 H4 119.9 . . ?
C4 C5 C6 120.4(3) . . ?
C4 C5 H5 119.8 . . ?
C6 C5 H5 119.8 . . ?
C5 C6 C1 120.4(3) . . ?
C5 C6 C7 117.4(3) . . ?
C1 C6 C7 122.1(3) . . ?
C6 C7 H7A 109.5 . . ?
C6 C7 H7B 109.5 . . ?
H7A C7 H7B 109.5 . . ?
C6 C7 H7C 109.5 . . ?
H7A C7 H7C 109.5 . . ?
H7B C7 H7C 109.5 . . ?
C9 C8 C13 119.7(3) . . ?
C9 C8 C1 120.8(3) . . ?
C13 C8 C1 119.5(3) . . ?
C10 C9 N2 121.8(3) . . ?
C10 C9 C8 119.1(3) . . ?
N2 C9 C8 119.1(3) . . ?
C11 C10 C9 121.6(3) . . ?
C11 C10 H10 119.2 . . ?
C9 C10 H10 119.2 . . ?
C10 C11 C12 119.6(3) . . ?
C10 C11 H11 120.2 . . ?
C12 C11 H11 120.2 . . ?
C13 C12 C11 121.3(3) . . ?
C13 C12 H12 119.4 . . ?
C11 C12 H12 119.4 . . ?
C12 C13 C8 118.7(3) . . ?
C12 C13 C14 119.4(3) . . ?
C8 C13 C14 122.0(3) . . ?
C13 C14 H14A 109.5 . . ?
C13 C14 H14B 109.5 . . ?
H14A C14 H14B 109.5 . . ?
C13 C14 H14C 109.5 . . ?
H14A C14 H14C 109.5 . . ?
H14B C14 H14C 109.5 . . ?
N2 C15 H15A 109.5 . . ?
N2 C15 H15B 109.5 . . ?
H15A C15 H15B 109.5 . . ?
N2 C15 H15C 109.5 . . ?
H15A C15 H15C 109.5 . . ?
H15B C15 H15C 109.5 . . ?
N2 C16 H16A 109.5 . . ?
N2 C16 H16B 109.5 . . ?
H16A C16 H16B 109.5 . . ?
N2 C16 H16C 109.5 . . ?
H16A C16 H16C 109.5 . . ?
H16B C16 H16C 109.5 . . ?
O1 C17 N1 114.0(2) . . ?
O1 C17 C18 117.0(2) . . ?
N1 C17 C18 129.1(2) . . ?
O1 C17 Nb1 57.18(12) . . ?
N1 C17 Nb1 57.45(13) . . ?
C18 C17 Nb1 169.13(19) . . ?
C23 C18 C19 120.5(2) . . ?
C23 C18 C17 121.2(2) . . ?
C19 C18 C17 117.8(2) . . ?
C20 C19 C18 118.8(3) . . ?
C20 C19 C24 120.1(3) . . ?
C18 C19 C24 121.1(3) . . ?
C19 C20 C21 121.6(3) . . ?
C19 C20 H20 119.2 . . ?
C21 C20 H20 119.2 . . ?
C22 C21 C20 118.8(3) . . ?
C22 C21 C25 120.3(3) . . ?
C20 C21 C25 120.9(3) . . ?
C21 C22 C23 121.9(3) . . ?
C21 C22 H22 119.1 . . ?
C23 C22 H22 119.1 . . ?
C22 C23 C18 118.2(3) . . ?
C22 C23 C26 119.9(3) . . ?
C18 C23 C26 121.7(3) . . ?
C19 C24 H24A 109.5 . . ?
C19 C24 H24B 109.5 . . ?
H24A C24 H24B 109.5 . . ?
C19 C24 H24C 109.5 . . ?
H24A C24 H24C 109.5 . . ?
H24B C24 H24C 109.5 . . ?
C21 C25 H25A 109.5 . . ?
C21 C25 H25B 109.5 . . ?
H25A C25 H25B 109.5 . . ?
C21 C25 H25C 109.5 . . ?
H25A C25 H25C 109.5 . . ?
H25B C25 H25C 109.5 . . ?
C23 C26 H26A 109.5 . . ?
C23 C26 H26B 109.5 . . ?
H26A C26 H26B 109.5 . . ?
C23 C26 H26C 109.5 . . ?
H26A C26 H26C 109.5 . . ?
H26B C26 H26C 109.5 . . ?
C28 C27 C32 118.6(3) . . ?
C28 C27 C34 122.8(2) . . ?
C32 C27 C34 118.5(2) . . ?
C27 C28 C29 120.3(2) . . ?
C27 C28 N3 125.5(2) . . ?
C29 C28 N3 114.0(2) . . ?
C30 C29 C28 120.0(3) . . ?
C30 C29 H29 120.0 . . ?
C28 C29 H29 120.0 . . ?
C29 C30 C31 119.4(3) . . ?
C29 C30 H30 120.3 . . ?
C31 C30 H30 120.3 . . ?
C32 C31 C30 121.1(3) . . ?
C32 C31 H31 119.5 . . ?
C30 C31 H31 119.5 . . ?
C31 C32 C27 120.5(3) . . ?
C31 C32 C33 118.0(3) . . ?
C27 C32 C33 121.3(3) . . ?
C32 C33 H33A 109.5 . . ?
C32 C33 H33B 109.5 . . ?
H33A C33 H33B 109.5 . . ?
C32 C33 H33C 109.5 . . ?
H33A C33 H33C 109.5 . . ?
H33B C33 H33C 109.5 . . ?
C39 C34 C35 120.0(3) . . ?
C39 C34 C27 120.1(3) . . ?
C35 C34 C27 119.9(3) . . ?
C36 C35 N4 120.7(3) . . ?
C36 C35 C34 118.3(3) . . ?
N4 C35 C34 120.9(3) . . ?
C35 C36 C37 120.6(3) . . ?
C35 C36 H36 119.7 . . ?
C37 C36 H36 119.7 . . ?
C38 C37 C36 120.5(3) . . ?
C38 C37 H37 119.7 . . ?
C36 C37 H37 119.7 . . ?
C37 C38 C39 120.7(3) . . ?
C37 C38 H38 119.6 . . ?
C39 C38 H38 119.6 . . ?
C38 C39 C34 119.7(3) . . ?
C38 C39 C40 118.4(3) . . ?
C34 C39 C40 122.0(3) . . ?
C39 C40 H40A 109.5 . . ?
C39 C40 H40B 109.5 . . ?
H40A C40 H40B 109.5 . . ?
C39 C40 H40C 109.5 . . ?
H40A C40 H40C 109.5 . . ?
H40B C40 H40C 109.5 . . ?
N4 C41 H41A 109.5 . . ?
N4 C41 H41B 109.5 . . ?
H41A C41 H41B 109.5 . . ?
N4 C41 H41C 109.5 . . ?
H41A C41 H41C 109.5 . . ?
H41B C41 H41C 109.5 . . ?
N4 C42 H42A 109.5 . . ?
N4 C42 H42B 109.5 . . ?
H42A C42 H42B 109.5 . . ?
N4 C42 H42C 109.5 . . ?
H42A C42 H42C 109.5 . . ?
H42B C42 H42C 109.5 . . ?
O2 C43 N3 113.2(2) . . ?
O2 C43 C44 116.2(2) . . ?
N3 C43 C44 130.3(2) . . ?
O2 C43 Nb1 54.27(13) . . ?
N3 C43 Nb1 59.13(13) . . ?
C44 C43 Nb1 167.03(17) . . ?
C49 C44 C45 121.1(2) . . ?
C49 C44 C43 120.7(2) . . ?
C45 C44 C43 117.8(2) . . ?
C44 C45 C46 117.9(2) . . ?
C44 C45 C50 121.3(2) . . ?
C46 C45 C50 120.8(2) . . ?
C47 C46 C45 122.3(3) . . ?
C47 C46 H46 118.8 . . ?
C45 C46 H46 118.8 . . ?
C46 C47 C48 118.0(3) . . ?
C46 C47 C51 120.7(3) . . ?
C48 C47 C51 121.3(3) . . ?
C47 C48 C49 122.2(3) . . ?
C47 C48 H48 118.9 . . ?
C49 C48 H48 118.9 . . ?
C44 C49 C48 118.4(3) . . ?
C44 C49 C52 123.0(3) . . ?
C48 C49 C52 118.7(3) . . ?
C45 C50 H50A 109.5 . . ?
C45 C50 H50B 109.5 . . ?
H50A C50 H50B 109.5 . . ?
C45 C50 H50C 109.5 . . ?
H50A C50 H50C 109.5 . . ?
H50B C50 H50C 109.5 . . ?
C47 C51 H51A 109.5 . . ?
C47 C51 H51B 109.5 . . ?
H51A C51 H51B 109.5 . . ?
C47 C51 H51C 109.5 . . ?
H51A C51 H51C 109.5 . . ?
H51B C51 H51C 109.5 . . ?
C49 C52 H52A 109.5 . . ?
C49 C52 H52B 109.5 . . ?
H52A C52 H52B 109.5 . . ?
C49 C52 H52C 109.5 . . ?
H52A C52 H52C 109.5 . . ?
H52B C52 H52C 109.5 . . ?
N5 C53 Nb1 59.97(13) . . ?
N5 C53 H53A 117.8 . . ?
Nb1 C53 H53A 117.8 . . ?
N5 C53 H53B 117.8 . . ?
Nb1 C53 H53B 117.8 . . ?
H53A C53 H53B 114.9 . . ?
N5 C54 H54A 109.5 . . ?
N5 C54 H54B 109.5 . . ?
H54A C54 H54B 109.5 . . ?
N5 C54 H54C 109.5 . . ?
H54A C54 H54C 109.5 . . ?
H54B C54 H54C 109.5 . . ?
N6 C55 H55A 109.5 . . ?
N6 C55 H55B 109.5 . . ?
H55A C55 H55B 109.5 . . ?
N6 C55 H55C 109.5 . . ?
H55A C55 H55C 109.5 . . ?
H55B C55 H55C 109.5 . . ?
N6 C56 H56A 109.5 . . ?
N6 C56 H56B 109.5 . . ?
H56A C56 H56B 109.5 . . ?
N6 C56 H56C 109.5 . . ?
H56A C56 H56C 109.5 . . ?
H56B C56 H56C 109.5 . . ?

loop_
_geom_bond_atom_site_label_1
_geom_bond_atom_site_label_2
_geom_bond_distance
_geom_bond_site_symmetry_2
_geom_bond_publ_flag
Nb1 N5 1.931(2) . ?
Nb1 N6 1.977(2) . ?
Nb1 O2 2.1663(18) . ?
Nb1 C53 2.201(3) . ?
Nb1 O1 2.2058(18) . ?
Nb1 N1 2.211(2) . ?
Nb1 N3 2.275(2) . ?
Nb1 C17 2.621(3) . ?
Nb1 C43 2.650(3) . ?
O1 C17 1.296(3) . ?
O2 C43 1.293(3) . ?
N1 C17 1.320(3) . ?
N1 C2 1.424(3) . ?
N2 C9 1.409(4) . ?
N2 C15 1.460(4) . ?
N2 C16 1.482(4) . ?
N3 C43 1.319(3) . ?
N3 C28 1.422(3) . ?
N4 C35 1.405(4) . ?
N4 C42 1.454(4) . ?
N4 C41 1.465(4) . ?
N5 C53 1.415(4) . ?
N5 C54 1.446(4) . ?
N6 C55 1.456(4) . ?
N6 C56 1.473(4) . ?
C1 C6 1.399(4) . ?
C1 C2 1.402(4) . ?
C1 C8 1.494(4) . ?
C2 C3 1.394(4) . ?
C3 C4 1.379(4) . ?
C3 H3 0.9500 . ?
C4 C5 1.381(4) . ?
C4 H4 0.9500 . ?
C5 C6 1.385(4) . ?
C5 H5 0.9500 . ?
C6 C7 1.518(4) . ?
C7 H7A 0.9800 . ?
C7 H7B 0.9800 . ?
C7 H7C 0.9800 . ?
C8 C9 1.410(4) . ?
C8 C13 1.424(4) . ?
C9 C10 1.403(4) . ?
C10 C11 1.364(5) . ?
C10 H10 0.9500 . ?
C11 C12 1.402(6) . ?
C11 H11 0.9500 . ?
C12 C13 1.392(5) . ?
C12 H12 0.9500 . ?
C13 C14 1.486(5) . ?
C14 H14A 0.9800 . ?
C14 H14B 0.9800 . ?
C14 H14C 0.9800 . ?
C15 H15A 0.9800 . ?
C15 H15B 0.9800 . ?
C15 H15C 0.9800 . ?
C16 H16A 0.9800 . ?
C16 H16B 0.9800 . ?
C16 H16C 0.9800 . ?
C17 C18 1.481(4) . ?
C18 C23 1.410(4) . ?
C18 C19 1.410(4) . ?
C19 C20 1.383(4) . ?
C19 C24 1.501(4) . ?
C20 C21 1.392(5) . ?
C20 H20 0.9500 . ?
C21 C22 1.385(5) . ?
C21 C25 1.512(4) . ?
C22 C23 1.393(4) . ?
C22 H22 0.9500 . ?
C23 C26 1.515(4) . ?
C24 H24A 0.9800 . ?
C24 H24B 0.9800 . ?
C24 H24C 0.9800 . ?
C25 H25A 0.9800 . ?
C25 H25B 0.9800 . ?
C25 H25C 0.9800 . ?
C26 H26A 0.9800 . ?
C26 H26B 0.9800 . ?
C26 H26C 0.9800 . ?
C27 C28 1.400(4) . ?
C27 C32 1.414(4) . ?
C27 C34 1.509(4) . ?
C28 C29 1.407(4) . ?
C29 C30 1.391(4) . ?
C29 H29 0.9500 . ?
C30 C31 1.396(5) . ?
C30 H30 0.9500 . ?
C31 C32 1.370(4) . ?
C31 H31 0.9500 . ?
C32 C33 1.515(4) . ?
C33 H33A 0.9800 . ?
C33 H33B 0.9800 . ?
C33 H33C 0.9800 . ?
C34 C39 1.407(4) . ?
C34 C35 1.424(4) . ?
C35 C36 1.386(4) . ?
C36 C37 1.410(5) . ?
C36 H36 0.9500 . ?
C37 C38 1.361(5) . ?
C37 H37 0.9500 . ?
C38 C39 1.389(4) . ?
C38 H38 0.9500 . ?
C39 C40 1.504(4) . ?
C40 H40A 0.9800 . ?
C40 H40B 0.9800 . ?
C40 H40C 0.9800 . ?
C41 H41A 0.9800 . ?
C41 H41B 0.9800 . ?
C41 H41C 0.9800 . ?
C42 H42A 0.9800 . ?
C42 H42B 0.9800 . ?
C42 H42C 0.9800 . ?
C43 C44 1.489(4) . ?
C44 C49 1.394(4) . ?
C44 C45 1.404(4) . ?
C45 C46 1.407(4) . ?
C45 C50 1.498(4) . ?
C46 C47 1.376(4) . ?
C46 H46 0.9500 . ?
C47 C48 1.392(4) . ?
C47 C51 1.508(4) . ?
C48 C49 1.397(4) . ?
C48 H48 0.9500 . ?
C49 C52 1.505(4) . ?
C50 H50A 0.9800 . ?
C50 H50B 0.9800 . ?
C50 H50C 0.9800 . ?
C51 H51A 0.9800 . ?
C51 H51B 0.9800 . ?
C51 H51C 0.9800 . ?
C52 H52A 0.9800 . ?
C52 H52B 0.9800 . ?
C52 H52C 0.9800 . ?
C53 H53A 0.9900 . ?
C53 H53B 0.9900 . ?
C54 H54A 0.9800 . ?
C54 H54B 0.9800 . ?
C54 H54C 0.9800 . ?
C55 H55A 0.9800 . ?
C55 H55B 0.9800 . ?
C55 H55C 0.9800 . ?
C56 H56A 0.9800 . ?
C56 H56B 0.9800 . ?
C56 H56C 0.9800 . ?

loop_
_geom_torsion_atom_site_label_1
_geom_torsion_atom_site_label_2
_geom_torsion_atom_site_label_3
_geom_torsion_atom_site_label_4
_geom_torsion
_geom_torsion_site_symmetry_1
_geom_torsion_site_symmetry_2
_geom_torsion_site_symmetry_3
_geom_torsion_site_symmetry_4
_geom_torsion_publ_flag
N5 Nb1 O1 C17 -19.3(3) . . . . ?
N6 Nb1 O1 C17 94.09(17) . . . . ?
O2 Nb1 O1 C17 -112.16(16) . . . . ?
C53 Nb1 O1 C17 -135.3(4) . . . . ?
N1 Nb1 O1 C17 -5.81(15) . . . . ?
N3 Nb1 O1 C17 -171.67(17) . . . . ?
C43 Nb1 O1 C17 -141.50(16) . . . . ?
N5 Nb1 O2 C43 122.91(16) . . . . ?
N6 Nb1 O2 C43 -11.1(3) . . . . ?
C53 Nb1 O2 C43 85.42(17) . . . . ?
O1 Nb1 O2 C43 -89.35(15) . . . . ?
N1 Nb1 O2 C43 -146.24(15) . . . . ?
N3 Nb1 O2 C43 -3.21(14) . . . . ?
C17 Nb1 O2 C43 -116.60(16) . . . . ?
N5 Nb1 N1 C17 178.63(17) . . . . ?
N6 Nb1 N1 C17 -82.04(17) . . . . ?
O2 Nb1 N1 C17 79.11(16) . . . . ?
C53 Nb1 N1 C17 172.55(17) . . . . ?
O1 Nb1 N1 C17 5.70(14) . . . . ?
N3 Nb1 N1 C17 27.4(2) . . . . ?
C43 Nb1 N1 C17 60.53(18) . . . . ?
N5 Nb1 N1 C2 -22.5(3) . . . . ?
N6 Nb1 N1 C2 76.8(3) . . . . ?
O2 Nb1 N1 C2 -122.0(3) . . . . ?
C53 Nb1 N1 C2 -28.6(3) . . . . ?
O1 Nb1 N1 C2 164.5(3) . . . . ?
N3 Nb1 N1 C2 -173.8(2) . . . . ?
C17 Nb1 N1 C2 158.8(4) . . . . ?
C43 Nb1 N1 C2 -140.6(2) . . . . ?
N5 Nb1 N3 C43 -75.49(18) . . . . ?
N6 Nb1 N3 C43 179.57(16) . . . . ?
O2 Nb1 N3 C43 3.12(14) . . . . ?
C53 Nb1 N3 C43 -85.11(17) . . . . ?
O1 Nb1 N3 C43 86.99(15) . . . . ?
N1 Nb1 N3 C43 68.23(19) . . . . ?
C17 Nb1 N3 C43 82.59(16) . . . . ?
N5 Nb1 N3 C28 91.3(3) . . . . ?
N6 Nb1 N3 C28 -13.6(3) . . . . ?
O2 Nb1 N3 C28 170.0(3) . . . . ?
C53 Nb1 N3 C28 81.7(3) . . . . ?
O1 Nb1 N3 C28 -106.2(2) . . . . ?
N1 Nb1 N3 C28 -124.9(2) . . . . ?
C17 Nb1 N3 C28 -110.6(2) . . . . ?
C43 Nb1 N3 C28 166.8(3) . . . . ?
N6 Nb1 N5 C53 87.35(18) . . . . ?
O2 Nb1 N5 C53 -73.45(18) . . . . ?
O1 Nb1 N5 C53 -160.84(18) . . . . ?
N1 Nb1 N5 C53 -172.46(17) . . . . ?
N3 Nb1 N5 C53 -15.3(2) . . . . ?
C17 Nb1 N5 C53 -171.67(16) . . . . ?
C43 Nb1 N5 C53 -47.05(19) . . . . ?
N6 Nb1 N5 C54 -101.2(5) . . . . ?
O2 Nb1 N5 C54 98.0(5) . . . . ?
C53 Nb1 N5 C54 171.4(6) . . . . ?
O1 Nb1 N5 C54 10.6(6) . . . . ?
N1 Nb1 N5 C54 -1.1(5) . . . . ?
N3 Nb1 N5 C54 156.1(5) . . . . ?
C17 Nb1 N5 C54 -0.3(6) . . . . ?
C43 Nb1 N5 C54 124.4(5) . . . . ?
N5 Nb1 N6 C55 -172.7(2) . . . . ?
O2 Nb1 N6 C55 -38.7(3) . . . . ?
C53 Nb1 N6 C55 -133.2(2) . . . . ?
O1 Nb1 N6 C55 36.6(2) . . . . ?
N1 Nb1 N6 C55 96.3(2) . . . . ?
N3 Nb1 N6 C55 -45.5(2) . . . . ?
C17 Nb1 N6 C55 66.3(2) . . . . ?
C43 Nb1 N6 C55 -45.2(3) . . . . ?
N5 Nb1 N6 C56 0.8(3) . . . . ?
O2 Nb1 N6 C56 134.8(3) . . . . ?
C53 Nb1 N6 C56 40.4(3) . . . . ?
O1 Nb1 N6 C56 -149.8(3) . . . . ?
N1 Nb1 N6 C56 -90.2(3) . . . . ?
N3 Nb1 N6 C56 128.1(3) . . . . ?
C17 Nb1 N6 C56 -120.2(3) . . . . ?
C43 Nb1 N6 C56 128.4(2) . . . . ?
C6 C1 C2 C3 -0.4(4) . . . . ?
C8 C1 C2 C3 177.9(3) . . . . ?
C6 C1 C2 N1 -175.8(2) . . . . ?
C8 C1 C2 N1 2.6(4) . . . . ?
C17 N1 C2 C3 107.5(3) . . . . ?
Nb1 N1 C2 C3 -45.9(4) . . . . ?
C17 N1 C2 C1 -76.9(4) . . . . ?
Nb1 N1 C2 C1 129.7(3) . . . . ?
C1 C2 C3 C4 1.1(4) . . . . ?
N1 C2 C3 C4 176.8(2) . . . . ?
C2 C3 C4 C5 -0.5(4) . . . . ?
C3 C4 C5 C6 -0.8(4) . . . . ?
C4 C5 C6 C1 1.5(4) . . . . ?
C4 C5 C6 C7 -177.8(3) . . . . ?
C2 C1 C6 C5 -0.9(4) . . . . ?
C8 C1 C6 C5 -179.2(3) . . . . ?
C2 C1 C6 C7 178.4(3) . . . . ?
C8 C1 C6 C7 0.0(4) . . . . ?
C6 C1 C8 C9 107.4(3) . . . . ?
C2 C1 C8 C9 -70.9(4) . . . . ?
C6 C1 C8 C13 -72.2(3) . . . . ?
C2 C1 C8 C13 109.5(3) . . . . ?
C15 N2 C9 C10 -22.0(4) . . . . ?
C16 N2 C9 C10 104.4(3) . . . . ?
C15 N2 C9 C8 158.0(3) . . . . ?
C16 N2 C9 C8 -75.6(3) . . . . ?
C13 C8 C9 C10 -1.9(4) . . . . ?
C1 C8 C9 C10 178.5(3) . . . . ?
C13 C8 C9 N2 178.1(2) . . . . ?
C1 C8 C9 N2 -1.5(4) . . . . ?
N2 C9 C10 C11 -178.0(3) . . . . ?
C8 C9 C10 C11 2.0(5) . . . . ?
C9 C10 C11 C12 -1.1(6) . . . . ?
C10 C11 C12 C13 0.0(6) . . . . ?
C11 C12 C13 C8 0.1(5) . . . . ?
C11 C12 C13 C14 -179.2(3) . . . . ?
C9 C8 C13 C12 0.9(4) . . . . ?
C1 C8 C13 C12 -179.5(3) . . . . ?
C9 C8 C13 C14 -179.8(3) . . . . ?
C1 C8 C13 C14 -0.2(4) . . . . ?
Nb1 O1 C17 N1 9.2(2) . . . . ?
Nb1 O1 C17 C18 -169.4(2) . . . . ?
C2 N1 C17 O1 -171.7(2) . . . . ?
Nb1 N1 C17 O1 -9.2(2) . . . . ?
C2 N1 C17 C18 6.7(4) . . . . ?
Nb1 N1 C17 C18 169.3(3) . . . . ?
C2 N1 C17 Nb1 -162.5(3) . . . . ?
N5 Nb1 C17 O1 168.43(16) . . . . ?
N6 Nb1 C17 O1 -88.03(17) . . . . ?
O2 Nb1 C17 O1 66.12(16) . . . . ?
C53 Nb1 C17 O1 154.2(3) . . . . ?
N1 Nb1 C17 O1 170.0(3) . . . . ?
N3 Nb1 C17 O1 8.85(18) . . . . ?
C43 Nb1 C17 O1 39.52(17) . . . . ?
N5 Nb1 C17 N1 -1.58(19) . . . . ?
N6 Nb1 C17 N1 101.96(17) . . . . ?
O2 Nb1 C17 N1 -103.89(16) . . . . ?
C53 Nb1 C17 N1 -15.8(4) . . . . ?
O1 Nb1 C17 N1 -170.0(3) . . . . ?
N3 Nb1 C17 N1 -161.16(15) . . . . ?
C43 Nb1 C17 N1 -130.49(16) . . . . ?
N5 Nb1 C17 C18 -131.5(10) . . . . ?
N6 Nb1 C17 C18 -28.0(10) . . . . ?
O2 Nb1 C17 C18 126.2(10) . . . . ?
C53 Nb1 C17 C18 -145.7(10) . . . . ?
O1 Nb1 C17 C18 60.1(10) . . . . ?
N1 Nb1 C17 C18 -129.9(11) . . . . ?
N3 Nb1 C17 C18 68.9(10) . . . . ?
C43 Nb1 C17 C18 99.6(10) . . . . ?
O1 C17 C18 C23 109.5(3) . . . . ?
N1 C17 C18 C23 -68.9(4) . . . . ?
Nb1 C17 C18 C23 54.7(11) . . . . ?
O1 C17 C18 C19 -62.2(3) . . . . ?
N1 C17 C18 C19 119.4(3) . . . . ?
Nb1 C17 C18 C19 -117.0(10) . . . . ?
C23 C18 C19 C20 4.1(4) . . . . ?
C17 C18 C19 C20 175.8(2) . . . . ?
C23 C18 C19 C24 -175.3(3) . . . . ?
C17 C18 C19 C24 -3.6(4) . . . . ?
C18 C19 C20 C21 -0.7(4) . . . . ?
C24 C19 C20 C21 178.8(3) . . . . ?
C19 C20 C21 C22 -1.9(5) . . . . ?
C19 C20 C21 C25 179.7(3) . . . . ?
C20 C21 C22 C23 1.0(5) . . . . ?
C25 C21 C22 C23 179.4(3) . . . . ?
C21 C22 C23 C18 2.3(5) . . . . ?
C21 C22 C23 C26 -173.5(3) . . . . ?
C19 C18 C23 C22 -4.9(4) . . . . ?
C17 C18 C23 C22 -176.3(3) . . . . ?
C19 C18 C23 C26 170.9(3) . . . . ?
C17 C18 C23 C26 -0.6(4) . . . . ?
C32 C27 C28 C29 -4.4(4) . . . . ?
C34 C27 C28 C29 171.2(3) . . . . ?
C32 C27 C28 N3 -178.9(2) . . . . ?
C34 C27 C28 N3 -3.3(4) . . . . ?
C43 N3 C28 C27 -61.3(4) . . . . ?
Nb1 N3 C28 C27 136.0(2) . . . . ?
C43 N3 C28 C29 123.8(3) . . . . ?
Nb1 N3 C28 C29 -38.9(3) . . . . ?
C27 C28 C29 C30 4.4(4) . . . . ?
N3 C28 C29 C30 179.5(2) . . . . ?
C28 C29 C30 C31 -1.0(4) . . . . ?
C29 C30 C31 C32 -2.3(5) . . . . ?
C30 C31 C32 C27 2.2(4) . . . . ?
C30 C31 C32 C33 -173.7(3) . . . . ?
C28 C27 C32 C31 1.1(4) . . . . ?
C34 C27 C32 C31 -174.7(3) . . . . ?
C28 C27 C32 C33 176.9(3) . . . . ?
C34 C27 C32 C33 1.1(4) . . . . ?
C28 C27 C34 C39 109.7(3) . . . . ?
C32 C27 C34 C39 -74.7(3) . . . . ?
C28 C27 C34 C35 -72.1(3) . . . . ?
C32 C27 C34 C35 103.5(3) . . . . ?
C42 N4 C35 C36 -15.0(4) . . . . ?
C41 N4 C35 C36 114.9(3) . . . . ?
C42 N4 C35 C34 164.6(3) . . . . ?
C41 N4 C35 C34 -65.5(3) . . . . ?
C39 C34 C35 C36 -4.2(4) . . . . ?
C27 C34 C35 C36 177.5(2) . . . . ?
C39 C34 C35 N4 176.1(2) . . . . ?
C27 C34 C35 N4 -2.2(4) . . . . ?
N4 C35 C36 C37 -178.5(3) . . . . ?
C34 C35 C36 C37 1.9(4) . . . . ?
C35 C36 C37 C38 0.5(5) . . . . ?
C36 C37 C38 C39 -0.6(5) . . . . ?
C37 C38 C39 C34 -1.8(4) . . . . ?
C37 C38 C39 C40 178.8(3) . . . . ?
C35 C34 C39 C38 4.2(4) . . . . ?
C27 C34 C39 C38 -177.5(2) . . . . ?
C35 C34 C39 C40 -176.4(2) . . . . ?
C27 C34 C39 C40 1.9(4) . . . . ?
Nb1 O2 C43 N3 5.1(2) . . . . ?
Nb1 O2 C43 C44 -169.71(19) . . . . ?
C28 N3 C43 O2 -173.3(2) . . . . ?
Nb1 N3 C43 O2 -4.9(2) . . . . ?
C28 N3 C43 C44 0.6(4) . . . . ?
Nb1 N3 C43 C44 169.1(3) . . . . ?
C28 N3 C43 Nb1 -168.5(3) . . . . ?
N5 Nb1 C43 O2 -64.85(17) . . . . ?
N6 Nb1 C43 O2 173.97(15) . . . . ?
C53 Nb1 C43 O2 -92.60(17) . . . . ?
O1 Nb1 C43 O2 85.96(15) . . . . ?
N1 Nb1 C43 O2 40.51(18) . . . . ?
N3 Nb1 C43 O2 174.5(2) . . . . ?
C17 Nb1 C43 O2 67.43(16) . . . . ?
N5 Nb1 C43 N3 120.67(16) . . . . ?
N6 Nb1 C43 N3 -0.52(19) . . . . ?
O2 Nb1 C43 N3 -174.5(2) . . . . ?
C53 Nb1 C43 N3 92.91(17) . . . . ?
O1 Nb1 C43 N3 -88.53(15) . . . . ?
N1 Nb1 C43 N3 -133.98(15) . . . . ?
C17 Nb1 C43 N3 -107.06(15) . . . . ?
N5 Nb1 C43 C44 -19.3(9) . . . . ?
N6 Nb1 C43 C44 -140.5(8) . . . . ?
O2 Nb1 C43 C44 45.6(8) . . . . ?
C53 Nb1 C43 C44 -47.0(8) . . . . ?
O1 Nb1 C43 C44 131.5(8) . . . . ?
N1 Nb1 C43 C44 86.1(8) . . . . ?
N3 Nb1 C43 C44 -140.0(9) . . . . ?
C17 Nb1 C43 C44 113.0(8) . . . . ?
O2 C43 C44 C49 109.3(3) . . . . ?
N3 C43 C44 C49 -64.5(4) . . . . ?
Nb1 C43 C44 C49 69.0(9) . . . . ?
O2 C43 C44 C45 -63.1(3) . . . . ?
N3 C43 C44 C45 123.1(3) . . . . ?
Nb1 C43 C44 C45 -103.3(8) . . . . ?
C49 C44 C45 C46 4.0(4) . . . . ?
C43 C44 C45 C46 176.3(2) . . . . ?
C49 C44 C45 C50 -175.8(2) . . . . ?
C43 C44 C45 C50 -3.5(4) . . . . ?
C44 C45 C46 C47 -2.0(4) . . . . ?
C50 C45 C46 C47 177.8(3) . . . . ?
C45 C46 C47 C48 -1.9(4) . . . . ?
C45 C46 C47 C51 175.7(3) . . . . ?
C46 C47 C48 C49 4.1(4) . . . . ?
C51 C47 C48 C49 -173.5(3) . . . . ?
C45 C44 C49 C48 -1.9(4) . . . . ?
C43 C44 C49 C48 -174.0(2) . . . . ?
C45 C44 C49 C52 177.8(3) . . . . ?
C43 C44 C49 C52 5.7(4) . . . . ?
C47 C48 C49 C44 -2.3(4) . . . . ?
C47 C48 C49 C52 178.0(3) . . . . ?
C54 N5 C53 Nb1 -175.5(3) . . . . ?
N6 Nb1 C53 N5 -97.95(17) . . . . ?
O2 Nb1 C53 N5 108.80(17) . . . . ?
O1 Nb1 C53 N5 131.6(4) . . . . ?
N1 Nb1 C53 N5 9.6(2) . . . . ?
N3 Nb1 C53 N5 167.63(17) . . . . ?
C17 Nb1 C53 N5 19.7(4) . . . . ?
C43 Nb1 C53 N5 137.79(17) . . . . ?

loop_
_platon_squeeze_void_nr
_platon_squeeze_void_average_x
_platon_squeeze_void_average_y
_platon_squeeze_void_average_z
_platon_squeeze_void_volume
_platon_squeeze_void_count_electrons
_platon_squeeze_void_content
1 0.000 0.772 0.250 689 153 ' '
2 0.500 0.605 0.750 689 153 ' '
